data_4512585
loop_
_publ_author_name
'P\'erez Garc\'ia, Pablo M.'
'Ren, Peng'
'Scopelliti, Rosario'
'Hu, Xile'

_publ_section_title
;
 Nickel-Catalyzed Direct Alkylation of Terminal Alkynes at Room
 Temperature: A Hemilabile Pincer Ligand Enhances Catalytic Activity
;
_journal_issue 2
_journal_name_full 'ACS Catalysis'
_journal_page_first 1164
_journal_paper_doi 10.1021/cs501502u
_journal_volume 5
_journal_year 2015
_chemical_formula_moiety 'C20 H25 N3 Ni'
_chemical_formula_sum 'C20 H25 N3 Ni'
_chemical_formula_weight 366.14
_space_group_IT_number 14
_symmetry_cell_setting monoclinic
_symmetry_space_group_name_Hall '-P 2yn'
_symmetry_space_group_name_H-M 'P 1 21/n 1'
_atom_sites_solution_hydrogens geom
_atom_sites_solution_primary direct
_atom_sites_solution_secondary difmap
_audit_creation_method SHELXL-97
_audit_update_record
;
2014-06-13 # Formatted by publCIF

;
_cell_angle_alpha 90.00
_cell_angle_beta 100.806(7)
_cell_angle_gamma 90.00
_cell_formula_units_Z 4
_cell_length_a 9.7694(8)
_cell_length_b 14.6639(17)
_cell_length_c 12.8939(12)
_cell_measurement_reflns_used 117
_cell_measurement_temperature 100(2)
_cell_measurement_theta_max 22
_cell_measurement_theta_min 3
_cell_volume 1814.4(3)
_computing_cell_refinement 'Dirax/lsq (Duisenberg & Schreurs, 1989-2000)'
_computing_data_collection 'Collect (Bruker AXS BV, 1997-2004)'
_computing_data_reduction 'EvalCCD (Duisenberg & Schreurs, 1990-2000)'
_computing_molecular_graphics 'Bruker SHELXTL'
_computing_publication_material 'Bruker SHELXTL'
_computing_structure_refinement 'SHELXL-97 (Sheldrick, 1997)'
_computing_structure_solution 'SHELXS-97 (Sheldrick, 1990)'
_diffrn_ambient_temperature 100(2)
_diffrn_measured_fraction_theta_full 0.991
_diffrn_measured_fraction_theta_max 0.991
_diffrn_measurement_device_type 'Bruker APEX II CCD'
_diffrn_measurement_method 'phi and omega scans'
_diffrn_radiation_monochromator graphite
_diffrn_radiation_source 'fine-focus sealed tube'
_diffrn_radiation_type MoK\a
_diffrn_radiation_wavelength 0.71073
_diffrn_reflns_av_R_equivalents 0.0536
_diffrn_reflns_av_sigmaI/netI 0.0480
_diffrn_reflns_limit_h_max 12
_diffrn_reflns_limit_h_min -12
_diffrn_reflns_limit_k_max 18
_diffrn_reflns_limit_k_min -19
_diffrn_reflns_limit_l_max 16
_diffrn_reflns_limit_l_min -16
_diffrn_reflns_number 19221
_diffrn_reflns_theta_full 27.51
_diffrn_reflns_theta_max 27.51
_diffrn_reflns_theta_min 2.41
_exptl_absorpt_coefficient_mu 1.075
_exptl_absorpt_correction_T_max 0.7456
_exptl_absorpt_correction_T_min 0.5650
_exptl_absorpt_correction_type multi-scan
_exptl_absorpt_process_details 'SADABS 2008, Bruker AXS, 2008'
_exptl_crystal_colour red
_exptl_crystal_density_diffrn 1.340
_exptl_crystal_density_method 'not measured'
_exptl_crystal_description prismatic
_exptl_crystal_F_000 776
_exptl_crystal_size_max 0.29
_exptl_crystal_size_mid 0.25
_exptl_crystal_size_min 0.19
_refine_diff_density_max 0.462
_refine_diff_density_min -0.651
_refine_diff_density_rms 0.081
_refine_ls_extinction_method none
_refine_ls_goodness_of_fit_ref 1.267
_refine_ls_hydrogen_treatment constr
_refine_ls_matrix_type full
_refine_ls_number_parameters 245
_refine_ls_number_reflns 4143
_refine_ls_number_restraints 16
_refine_ls_restrained_S_all 1.280
_refine_ls_R_factor_all 0.0868
_refine_ls_R_factor_gt 0.0566
_refine_ls_shift/su_max 0.000
_refine_ls_shift/su_mean 0.000
_refine_ls_structure_factor_coef Fsqd
_refine_ls_weighting_details 'calc w=1/[\s^2^(Fo^2^)+(0.0000P)^2^+3.9215P] where P=(Fo^2^+2Fc^2^)/3'
_refine_ls_weighting_scheme calc
_refine_ls_wR_factor_gt 0.1115
_refine_ls_wR_factor_ref 0.1242
_reflns_number_gt 3109
_reflns_number_total 4143
_reflns_threshold_expression >2sigma(I)
_cod_data_source_file cs501502u_si_003.cif
_cod_data_source_block ppe153
_cod_depositor_comments 'Adding full bibliography for 4512584--4512585.cif.'
_cod_original_sg_symbol_H-M 'P 21/n'
_cod_database_code 4512585

loop_
_symmetry_equiv_pos_as_xyz
'x, y, z'
'-x+1/2, y+1/2, -z+1/2'
'-x, -y, -z'
'x-1/2, -y-1/2, z-1/2'

loop_
_atom_site_label
_atom_site_type_symbol
_atom_site_fract_x
_atom_site_fract_y
_atom_site_fract_z
_atom_site_U_iso_or_equiv
_atom_site_adp_type
_atom_site_occupancy
_atom_site_symmetry_multiplicity
_atom_site_calc_flag
_atom_site_refinement_flags
_atom_site_disorder_assembly
_atom_site_disorder_group
Ni1 Ni 0.22790(5) 0.10345(4) 0.44418(3) 0.02938(15) Uani 1 1 d . A .
N1 N 0.2373(3) 0.1265(2) 0.5955(2) 0.0276(7) Uani 1 1 d . . .
N2 N 0.1994(3) 0.2265(2) 0.4283(2) 0.0311(7) Uani 1 1 d . A .
N3 N 0.2123(3) 0.1022(2) 0.2906(2) 0.0333(7) Uani 1 1 d D . .
C1 C 0.3758(3) 0.0972(3) 0.6569(3) 0.0305(8) Uani 1 1 d . . .
H1A H 0.4499 0.1318 0.6330 0.046 Uiso 1 1 calc R . .
H1B H 0.3890 0.0320 0.6459 0.046 Uiso 1 1 calc R . .
H1C H 0.3790 0.1089 0.7322 0.046 Uiso 1 1 calc R . .
C2 C 0.1253(4) 0.0740(3) 0.6339(3) 0.0348(9) Uani 1 1 d . . .
H2A H 0.1315 0.0850 0.7096 0.052 Uiso 1 1 calc R . .
H2B H 0.1372 0.0088 0.6218 0.052 Uiso 1 1 calc R . .
H2C H 0.0340 0.0939 0.5956 0.052 Uiso 1 1 calc R . .
C3 C 0.2162(3) 0.2252(3) 0.6108(3) 0.0278(8) Uani 1 1 d . . .
C4 C 0.2149(4) 0.2643(3) 0.7071(3) 0.0349(9) Uani 1 1 d . . .
H4 H 0.2311 0.2280 0.7693 0.042 Uiso 1 1 calc R . .
C5 C 0.1896(4) 0.3578(3) 0.7138(3) 0.0374(9) Uani 1 1 d . . .
H5 H 0.1879 0.3854 0.7801 0.045 Uiso 1 1 calc R . .
C6 C 0.1672(4) 0.4096(3) 0.6223(3) 0.0403(10) Uani 1 1 d . . .
H6 H 0.1502 0.4731 0.6266 0.048 Uiso 1 1 calc R . .
C7 C 0.1689(4) 0.3704(3) 0.5242(3) 0.0360(9) Uani 1 1 d . . .
H7 H 0.1527 0.4074 0.4626 0.043 Uiso 1 1 calc R . .
C8 C 0.1942(3) 0.2766(3) 0.5153(3) 0.0278(8) Uani 1 1 d . . .
C9 C 0.1696(4) 0.2637(3) 0.3224(3) 0.0363(10) Uani 1 1 d D . .
H9A H 0.2096 0.3256 0.3210 0.044 Uiso 0.692(10) 1 calc PR A 1
H9B H 0.0677 0.2672 0.2963 0.044 Uiso 0.692(10) 1 calc PR A 1
H9C H 0.2537 0.2928 0.3047 0.044 Uiso 0.308(10) 1 calc PR A 2
H9D H 0.0944 0.3098 0.3160 0.044 Uiso 0.308(10) 1 calc PR A 2
C10A C 0.2367(6) 0.1985(4) 0.2551(4) 0.0351(18) Uani 0.692(10) 1 d PD A 1
H10A H 0.1946 0.2063 0.1795 0.042 Uiso 0.692(10) 1 calc PR A 1
H10B H 0.3379 0.2109 0.2641 0.042 Uiso 0.692(10) 1 calc PR A 1
C11A C 0.3212(8) 0.0443(6) 0.2521(6) 0.0434(19) Uani 0.692(10) 1 d PD A 1
H11A H 0.3133 0.0523 0.1758 0.065 Uiso 0.692(10) 1 calc PR A 1
H11B H 0.3064 -0.0200 0.2676 0.065 Uiso 0.692(10) 1 calc PR A 1
H11C H 0.4143 0.0631 0.2881 0.065 Uiso 0.692(10) 1 calc PR A 1
C12A C 0.0747(7) 0.0686(7) 0.2429(6) 0.046(2) Uani 0.692(10) 1 d PD A 1
H12A H 0.0626 0.0727 0.1659 0.068 Uiso 0.692(10) 1 calc PR A 1
H12B H 0.0034 0.1056 0.2673 0.068 Uiso 0.692(10) 1 calc PR A 1
H12C H 0.0654 0.0049 0.2635 0.068 Uiso 0.692(10) 1 calc PR A 1
C10B C 0.1247(13) 0.1846(8) 0.2507(9) 0.039(4) Uani 0.308(10) 1 d PD A 2
H10C H 0.1366 0.1996 0.1781 0.046 Uiso 0.308(10) 1 calc PR A 2
H10D H 0.0250 0.1712 0.2491 0.046 Uiso 0.308(10) 1 calc PR A 2
C11B C 0.3512(12) 0.1003(17) 0.2689(11) 0.046(5) Uani 0.308(10) 1 d PD A 2
H11D H 0.3979 0.0440 0.2973 0.069 Uiso 0.308(10) 1 calc PR A 2
H11E H 0.4035 0.1530 0.3022 0.069 Uiso 0.308(10) 1 calc PR A 2
H11F H 0.3471 0.1026 0.1924 0.069 Uiso 0.308(10) 1 calc PR A 2
C12B C 0.125(2) 0.0241(12) 0.2371(13) 0.047(5) Uani 0.308(10) 1 d PD A 2
H12D H 0.1125 0.0313 0.1603 0.070 Uiso 0.308(10) 1 calc PR A 2
H12E H 0.0342 0.0242 0.2585 0.070 Uiso 0.308(10) 1 calc PR A 2
H12F H 0.1729 -0.0337 0.2579 0.070 Uiso 0.308(10) 1 calc PR A 2
C13 C 0.2573(4) -0.0224(3) 0.4624(3) 0.0324(9) Uani 1 1 d . . .
C14 C 0.2748(4) -0.1035(3) 0.4809(3) 0.0318(9) Uani 1 1 d . A .
C15 C 0.2972(4) -0.1992(3) 0.5040(2) 0.0279(8) Uani 1 1 d . . .
C16 C 0.4326(4) -0.2348(3) 0.5302(3) 0.0345(9) Uani 1 1 d . A .
H16 H 0.5103 -0.1952 0.5333 0.041 Uiso 1 1 calc R . .
C17 C 0.4549(4) -0.3265(3) 0.5516(3) 0.0357(10) Uani 1 1 d . . .
H17 H 0.5475 -0.3491 0.5692 0.043 Uiso 1 1 calc R A .
C18 C 0.3439(4) -0.3860(3) 0.5477(3) 0.0341(9) Uani 1 1 d . A .
H18 H 0.3594 -0.4491 0.5617 0.041 Uiso 1 1 calc R . .
C19 C 0.2088(4) -0.3513(3) 0.5230(3) 0.0346(9) Uani 1 1 d . . .
H19 H 0.1318 -0.3912 0.5212 0.042 Uiso 1 1 calc R A .
C20 C 0.1854(4) -0.2603(3) 0.5011(3) 0.0333(9) Uani 1 1 d . A .
H20 H 0.0924 -0.2384 0.4838 0.040 Uiso 1 1 calc R . .

loop_
_atom_site_aniso_label
_atom_site_aniso_U_11
_atom_site_aniso_U_22
_atom_site_aniso_U_33
_atom_site_aniso_U_23
_atom_site_aniso_U_13
_atom_site_aniso_U_12
Ni1 0.0247(2) 0.0463(3) 0.0161(2) 0.0035(2) 0.00108(16) -0.0036(2)
N1 0.0188(14) 0.046(2) 0.0182(14) 0.0032(13) 0.0028(11) -0.0028(13)
N2 0.0259(16) 0.046(2) 0.0209(15) 0.0040(14) 0.0036(12) -0.0011(14)
N3 0.0280(16) 0.052(2) 0.0185(14) 0.0031(15) 0.0017(11) -0.0078(16)
C1 0.0235(18) 0.047(2) 0.0195(16) 0.0022(17) 0.0001(13) -0.0010(17)
C2 0.0236(19) 0.053(3) 0.029(2) 0.0030(18) 0.0084(15) -0.0060(17)
C3 0.0158(17) 0.044(2) 0.0238(17) 0.0036(16) 0.0051(13) -0.0031(15)
C4 0.029(2) 0.051(3) 0.0262(19) 0.0053(18) 0.0076(15) -0.0030(18)
C5 0.035(2) 0.048(3) 0.032(2) 0.0015(19) 0.0134(17) -0.0025(19)
C6 0.036(2) 0.045(3) 0.043(2) 0.003(2) 0.0166(18) 0.0033(19)
C7 0.028(2) 0.049(3) 0.032(2) 0.0093(18) 0.0084(16) 0.0011(18)
C8 0.0148(17) 0.046(2) 0.0233(17) 0.0027(16) 0.0053(13) -0.0038(15)
C9 0.029(2) 0.055(3) 0.0238(19) 0.0126(18) 0.0038(15) -0.0002(18)
C10A 0.031(4) 0.055(4) 0.018(3) 0.011(3) 0.000(2) -0.008(3)
C11A 0.037(4) 0.063(5) 0.033(4) 0.011(4) 0.014(3) 0.004(4)
C12A 0.032(4) 0.080(7) 0.021(3) 0.011(4) -0.004(3) -0.019(4)
C10B 0.029(8) 0.054(9) 0.029(7) 0.009(6) -0.004(5) -0.002(6)
C11B 0.031(8) 0.086(15) 0.021(7) 0.005(9) 0.007(5) -0.006(9)
C12B 0.040(10) 0.076(15) 0.022(7) -0.004(9) 0.001(7) -0.013(9)
C13 0.025(2) 0.056(3) 0.0153(17) 0.0008(17) 0.0027(14) -0.0059(18)
C14 0.0241(18) 0.052(3) 0.0184(16) -0.0011(18) 0.0020(13) -0.0066(19)
C15 0.0266(18) 0.045(2) 0.0106(15) -0.0020(15) 0.0014(13) -0.0061(16)
C16 0.0243(19) 0.060(3) 0.0190(17) 0.0048(18) 0.0028(14) -0.0081(18)
C17 0.0231(19) 0.063(3) 0.0213(18) 0.0064(18) 0.0043(14) 0.0037(18)
C18 0.033(2) 0.048(3) 0.0199(17) 0.0005(17) 0.0031(14) 0.0025(19)
C19 0.0239(19) 0.053(3) 0.0257(19) 0.0006(18) 0.0026(15) -0.0062(18)
C20 0.0200(18) 0.053(3) 0.0261(19) 0.0076(18) 0.0009(14) -0.0029(17)

loop_
_atom_type_symbol
_atom_type_description
_atom_type_scat_dispersion_real
_atom_type_scat_dispersion_imag
_atom_type_scat_source
C C 0.0033 0.0016 'International Tables Vol C Tables 4.2.6.8 and 6.1.1.4'
H H 0.0000 0.0000 'International Tables Vol C Tables 4.2.6.8 and 6.1.1.4'
N N 0.0061 0.0033 'International Tables Vol C Tables 4.2.6.8 and 6.1.1.4'
Ni Ni 0.3393 1.1124 'International Tables Vol C Tables 4.2.6.8 and 6.1.1.4'

loop_
_geom_angle_atom_site_label_1
_geom_angle_atom_site_label_2
_geom_angle_atom_site_label_3
_geom_angle
N2 Ni1 C13 179.22(14)
N2 Ni1 N3 85.13(14)
C13 Ni1 N3 95.64(15)
N2 Ni1 N1 85.39(13)
C13 Ni1 N1 93.83(14)
N3 Ni1 N1 170.52(14)
C3 N1 C1 110.1(3)
C3 N1 C2 109.2(3)
C1 N1 C2 108.8(3)
C3 N1 Ni1 108.6(2)
C1 N1 Ni1 110.3(2)
C2 N1 Ni1 109.9(2)
C8 N2 C9 123.2(3)
C8 N2 Ni1 118.1(3)
C9 N2 Ni1 118.4(3)
C11B N3 C12A 138.0(8)
C11B N3 C12B 111.6(10)
C11B N3 C10B 116.3(10)
C12A N3 C10B 73.0(6)
C12B N3 C10B 102.5(9)
C12A N3 C11A 108.8(5)
C12B N3 C11A 78.2(8)
C10B N3 C11A 136.3(6)
C11B N3 C10A 75.6(10)
C12A N3 C10A 111.8(5)
C12B N3 C10A 132.3(8)
C11A N3 C10A 105.3(4)
C11B N3 Ni1 107.5(6)
C12A N3 Ni1 108.7(3)
C12B N3 Ni1 113.5(7)
C10B N3 Ni1 105.5(5)
C11A N3 Ni1 114.2(3)
C10A N3 Ni1 108.0(3)
N1 C1 H1A 109.5
N1 C1 H1B 109.5
H1A C1 H1B 109.5
N1 C1 H1C 109.5
H1A C1 H1C 109.5
H1B C1 H1C 109.5
N1 C2 H2A 109.5
N1 C2 H2B 109.5
H2A C2 H2B 109.5
N1 C2 H2C 109.5
H2A C2 H2C 109.5
H2B C2 H2C 109.5
C4 C3 C8 122.4(4)
C4 C3 N1 123.8(3)
C8 C3 N1 113.8(3)
C3 C4 C5 119.8(4)
C3 C4 H4 120.1
C5 C4 H4 120.1
C6 C5 C4 119.2(4)
C6 C5 H5 120.4
C4 C5 H5 120.4
C5 C6 C7 121.4(4)
C5 C6 H6 119.3
C7 C6 H6 119.3
C6 C7 C8 120.6(4)
C6 C7 H7 119.7
C8 C7 H7 119.7
N2 C8 C7 129.3(3)
N2 C8 C3 114.1(4)
C7 C8 C3 116.6(3)
N2 C9 C10B 106.0(5)
N2 C9 C10A 105.7(4)
N2 C9 H9A 110.6
C10B C9 H9A 140.4
C10A C9 H9A 110.6
N2 C9 H9B 110.6
C10B C9 H9B 70.8
C10A C9 H9B 110.6
H9A C9 H9B 108.7
N2 C9 H9C 110.5
C10B C9 H9C 110.5
C10A C9 H9C 70.9
H9B C9 H9C 136.4
N2 C9 H9D 110.5
C10B C9 H9D 110.5
C10A C9 H9D 140.7
H9A C9 H9D 70.2
H9C C9 H9D 108.7
N3 C10A C9 107.7(4)
N3 C10A H10A 110.2
C9 C10A H10A 110.2
N3 C10A H10B 110.2
C9 C10A H10B 110.2
H10A C10A H10B 108.5
N3 C11A H11A 109.5
N3 C11A H11B 109.5
H11A C11A H11B 109.5
N3 C11A H11C 109.5
H11A C11A H11C 109.5
H11B C11A H11C 109.5
N3 C12A H12A 109.5
N3 C12A H12B 109.5
H12A C12A H12B 109.5
N3 C12A H12C 109.5
H12A C12A H12C 109.5
H12B C12A H12C 109.5
C9 C10B N3 109.1(7)
C9 C10B H10C 109.9
N3 C10B H10C 109.9
C9 C10B H10D 109.9
N3 C10B H10D 109.9
H10C C10B H10D 108.3
N3 C11B H11D 109.5
N3 C11B H11E 109.5
H11D C11B H11E 109.5
N3 C11B H11F 109.5
H11D C11B H11F 109.5
H11E C11B H11F 109.5
N3 C12B H12D 109.5
N3 C12B H12E 109.5
H12D C12B H12E 109.5
N3 C12B H12F 109.5
H12D C12B H12F 109.5
H12E C12B H12F 109.5
C14 C13 Ni1 175.8(3)
C13 C14 C15 179.1(4)
C16 C15 C20 117.4(4)
C16 C15 C14 120.8(3)
C20 C15 C14 121.8(3)
C17 C16 C15 121.1(4)
C17 C16 H16 119.4
C15 C16 H16 119.4
C16 C17 C18 120.8(4)
C16 C17 H17 119.6
C18 C17 H17 119.6
C17 C18 C19 118.6(4)
C17 C18 H18 120.7
C19 C18 H18 120.7
C20 C19 C18 121.0(4)
C20 C19 H19 119.5
C18 C19 H19 119.5
C19 C20 C15 120.9(4)
C19 C20 H20 119.5
C15 C20 H20 119.5

loop_
_geom_bond_atom_site_label_1
_geom_bond_atom_site_label_2
_geom_bond_distance
Ni1 N2 1.832(3)
Ni1 C13 1.876(5)
Ni1 N3 1.958(3)
Ni1 N1 1.965(3)
N1 C3 1.481(5)
N1 C1 1.496(4)
N1 C2 1.496(4)
N2 C8 1.350(5)
N2 C9 1.448(4)
N3 C11B 1.436(11)
N3 C12A 1.455(7)
N3 C12B 1.513(12)
N3 C10B 1.515(10)
N3 C11A 1.515(7)
N3 C10A 1.518(6)
C1 H1A 0.9800
C1 H1B 0.9800
C1 H1C 0.9800
C2 H2A 0.9800
C2 H2B 0.9800
C2 H2C 0.9800
C3 C4 1.370(5)
C3 C8 1.425(5)
C4 C5 1.398(6)
C4 H4 0.9500
C5 C6 1.386(6)
C5 H5 0.9500
C6 C7 1.392(6)
C6 H6 0.9500
C7 C8 1.406(6)
C7 H7 0.9500
C9 C10B 1.496(12)
C9 C10A 1.520(7)
C9 H9A 0.9900
C9 H9B 0.9900
C9 H9C 0.9900
C9 H9D 0.9900
C10A H10A 0.9900
C10A H10B 0.9900
C11A H11A 0.9800
C11A H11B 0.9800
C11A H11C 0.9800
C12A H12A 0.9800
C12A H12B 0.9800
C12A H12C 0.9800
C10B H10C 0.9900
C10B H10D 0.9900
C11B H11D 0.9800
C11B H11E 0.9800
C11B H11F 0.9800
C12B H12D 0.9800
C12B H12E 0.9800
C12B H12F 0.9800
C13 C14 1.219(6)
C14 C15 1.443(6)
C15 C16 1.404(5)
C15 C20 1.408(5)
C16 C17 1.381(6)
C16 H16 0.9500
C17 C18 1.386(6)
C17 H17 0.9500
C18 C19 1.394(5)
C18 H18 0.9500
C19 C20 1.373(6)
C19 H19 0.9500
C20 H20 0.9500

loop_
_geom_torsion_atom_site_label_1
_geom_torsion_atom_site_label_2
_geom_torsion_atom_site_label_3
_geom_torsion_atom_site_label_4
_geom_torsion
N2 Ni1 N1 C3 0.4(2)
C13 Ni1 N1 C3 -179.6(2)
N2 Ni1 N1 C1 -120.4(3)
C13 Ni1 N1 C1 59.6(3)
N2 Ni1 N1 C2 119.8(3)
C13 Ni1 N1 C2 -60.2(3)
N3 Ni1 N2 C8 178.5(3)
N1 Ni1 N2 C8 -1.2(3)
N3 Ni1 N2 C9 4.7(3)
N1 Ni1 N2 C9 -175.0(3)
N2 Ni1 N3 C11B 99.2(10)
C13 Ni1 N3 C11B -80.8(10)
N2 Ni1 N3 C12A -102.5(5)
C13 Ni1 N3 C12A 77.5(5)
N2 Ni1 N3 C12B -137.0(9)
C13 Ni1 N3 C12B 43.1(10)
N2 Ni1 N3 C10B -25.5(6)
C13 Ni1 N3 C10B 154.5(6)
N2 Ni1 N3 C11A 135.8(4)
C13 Ni1 N3 C11A -44.2(4)
N2 Ni1 N3 C10A 19.1(3)
C13 Ni1 N3 C10A -160.9(3)
C1 N1 C3 C4 -60.0(4)
C2 N1 C3 C4 59.4(4)
Ni1 N1 C3 C4 179.2(3)
C1 N1 C3 C8 121.2(3)
C2 N1 C3 C8 -119.5(3)
Ni1 N1 C3 C8 0.3(3)
C8 C3 C4 C5 0.8(5)
N1 C3 C4 C5 -177.9(3)
C3 C4 C5 C6 -0.4(6)
C4 C5 C6 C7 0.2(6)
C5 C6 C7 C8 -0.3(6)
C9 N2 C8 C7 -3.9(6)
Ni1 N2 C8 C7 -177.4(3)
C9 N2 C8 C3 175.2(3)
Ni1 N2 C8 C3 1.7(4)
C6 C7 C8 N2 179.7(4)
C6 C7 C8 C3 0.6(5)
C4 C3 C8 N2 179.9(3)
N1 C3 C8 N2 -1.2(4)
C4 C3 C8 C7 -0.9(5)
N1 C3 C8 C7 178.0(3)
C8 N2 C9 C10B -155.5(6)
Ni1 N2 C9 C10B 18.0(6)
C8 N2 C9 C10A 159.8(4)
Ni1 N2 C9 C10A -26.7(4)
C11B N3 C10A C9 -141.6(8)
C12A N3 C10A C9 82.1(6)
C12B N3 C10A C9 112.2(12)
C10B N3 C10A C9 56.0(7)
C11A N3 C10A C9 -160.0(5)
Ni1 N3 C10A C9 -37.6(4)
N2 C9 C10A N3 40.1(5)
C10B C9 C10A N3 -56.7(7)
N2 C9 C10B N3 -38.4(9)
C10A C9 C10B N3 57.6(7)
C11B N3 C10B C9 -77.2(12)
C12A N3 C10B C9 147.1(10)
C12B N3 C10B C9 160.9(10)
C11A N3 C10B C9 -113.2(9)
C10A N3 C10B C9 -58.1(7)
Ni1 N3 C10B C9 41.8(9)
C20 C15 C16 C17 0.4(5)
C14 C15 C16 C17 -179.4(3)
C15 C16 C17 C18 0.0(6)
C16 C17 C18 C19 -0.7(5)
C17 C18 C19 C20 1.0(6)
C18 C19 C20 C15 -0.6(6)
C16 C15 C20 C19 -0.1(5)
C14 C15 C20 C19 179.7(3)
